data_9015991
loop_
_publ_author_name
'Gueho, C.'
'Borel, M.'
'Grandin, A.'
'Leclaire, A.'
'Raveau, B.'

_publ_section_title
;
 A Mo(V) monophosphate with an intersecting tunnel structure: K2Mo2P2O11
 _cod_database_code 1001565
;
_journal_name_full 'Journal of Solid State Chemistry'
_journal_page_first 202
_journal_page_last 208
_journal_paper_doi 10.1006/jssc.1993.1154
_journal_volume 104
_journal_year 1993
_chemical_formula_sum 'K4 Mo4 O22 P4'
_space_group_IT_number 14
_symmetry_space_group_name_Hall '-P 2ybc'
_symmetry_space_group_name_H-M 'P 1 21/c 1'
_cell_angle_alpha 90
_cell_angle_beta 97.95
_cell_angle_gamma 90
_cell_length_a 9.867
_cell_length_b 10.122
_cell_length_c 9.903
_cell_formula_units_Z 2
_cell_volume 979.544
_database_code_amcsd 0013777
_exptl_crystal_density_diffrn 3.445
_cod_duplicate_entry 1001565
_cod_original_formula_sum 'Mo4 P4 K4 O22'
_cod_database_code 9015991
_amcsd_formula_title K2Mo2P2O11

loop_
_space_group_symop_operation_xyz
x,y,z
x,1/2-y,1/2+z
-x,1/2+y,1/2-z
-x,-y,-z

loop_
_atom_site_label
_atom_site_fract_x
_atom_site_fract_y
_atom_site_fract_z
_atom_site_occupancy
Mo1 0.34571 0.08548 0.13802 1.00000
Mo2 0.07300 0.31979 0.14807 1.00000
P1 0.39380 0.37890 0.31560 1.00000
P2 0.12760 0.07530 0.35670 1.00000
K1 0.00000 0.00000 0.00000 1.00000
K2 0.76350 0.17550 0.30330 1.00000
K3 0.50920 0.08230 0.51120 0.50000
O1 0.28220 -0.06020 0.07660 1.00000
O2 0.42820 0.14490 -0.02880 1.00000
O3 0.27610 0.06070 0.32590 1.00000
O4 0.53080 0.00430 0.22480 1.00000
O5 0.19160 0.19120 0.09630 1.00000
O6 0.44300 0.25960 0.24090 1.00000
O7 -0.07580 0.25690 0.06770 1.00000
O8 -0.03380 0.47400 0.22750 1.00000
O9 0.13090 0.44920 0.01070 1.00000
O10 0.06380 0.21320 0.32320 1.00000
O11 0.24190 0.40760 0.27630 1.00000

loop_
_cod_related_entry_id
_cod_related_entry_database
_cod_related_entry_code
1 AMCSD 0013777
